data_4518987
loop_
_publ_author_name
'Townsend, Tanya M.'
'Bernskoetter, Wesley H.'
'Hazari, Nilay'
'Mercado, Brandon Q.'

_publ_section_title
;
 Dehydrogenative Synthesis of Carbamates from Formamides and Alcohols
 Using a Pincer-Supported Iron Catalyst
;
_journal_issue 16
_journal_name_full 'ACS Catalysis'
_journal_page_first 10614
_journal_page_last 10624
_journal_paper_doi 10.1021/acscatal.1c02718
_journal_volume 11
_journal_year 2021
_chemical_formula_moiety 'C24 H48 Fe N2 O2 P2'
_chemical_formula_sum 'C24 H48 Fe N2 O2 P2'
_chemical_formula_weight 514.43
_space_group_crystal_system triclinic
_space_group_IT_number 2
_space_group_name_Hall '-P 1'
_space_group_name_H-M_alt 'P -1'
_atom_sites_solution_hydrogens mixed
_atom_sites_solution_primary SHELXT
_atom_sites_solution_secondary difmap
_audit_creation_method SHELXL-2014/7
_cell_angle_alpha 110.8416(16)
_cell_angle_beta 92.5202(15)
_cell_angle_gamma 100.4787(16)
_cell_formula_units_Z 4
_cell_length_a 11.3294(2)
_cell_length_b 14.7816(3)
_cell_length_c 18.2519(3)
_cell_measurement_reflns_used 41937
_cell_measurement_temperature 93(2)
_cell_measurement_theta_max 27.4650
_cell_measurement_theta_min 2.9990
_cell_volume 2789.23(10)
_computing_cell_refinement 'CrysAlisPro 1.171.40.67a (Rigaku OD, 2019)'
_computing_data_collection 'CrysAlisPro 1.171.40.67a (Rigaku OD, 2019)'
_computing_data_reduction 'CrysAlisPro 1.171.40.67a (Rigaku OD, 2019)'
_computing_molecular_graphics 'Olex2 (Dolomanov et al., 2009)'
_computing_publication_material 'CIFTAB-2014/2 (Sheldrick, 2014)'
_computing_structure_refinement 'SHELXL-2014/7 (Sheldrick, 2014)'
_computing_structure_solution 'SHELXT-2014/5 (Sheldrick, 2014)'
_diffrn_ambient_temperature 93(2)
_diffrn_detector_area_resol_mean 22.2
_diffrn_measured_fraction_theta_full 0.998
_diffrn_measured_fraction_theta_max 0.998
_diffrn_measurement_device_type 'Rigaku Saturn 944+ CCD'
_diffrn_measurement_method \w
_diffrn_radiation_type MoK\a
_diffrn_radiation_wavelength 0.71073
_diffrn_reflns_av_R_equivalents 0.1282
_diffrn_reflns_av_unetI/netI 0.0581
_diffrn_reflns_Laue_measured_fraction_full 0.998
_diffrn_reflns_Laue_measured_fraction_max 0.998
_diffrn_reflns_limit_h_max 14
_diffrn_reflns_limit_h_min -14
_diffrn_reflns_limit_k_max 19
_diffrn_reflns_limit_k_min -19
_diffrn_reflns_limit_l_max 23
_diffrn_reflns_limit_l_min -23
_diffrn_reflns_number 100211
_diffrn_reflns_point_group_measured_fraction_full 0.998
_diffrn_reflns_point_group_measured_fraction_max 0.998
_diffrn_reflns_theta_full 25.242
_diffrn_reflns_theta_max 27.484
_diffrn_reflns_theta_min 2.851
_diffrn_source 'microfocus rotating anode'
_exptl_absorpt_coefficient_mu 0.677
_exptl_absorpt_correction_T_max 1.00000
_exptl_absorpt_correction_T_min 0.55724
_exptl_absorpt_correction_type multi-scan
_exptl_absorpt_process_details
; 
CrysAlisPro 1.171.40.67a (Rigaku Oxford Diffraction, 2019) 
Empirical absorption correction using spherical harmonics, 
 implemented in SCALE3 ABSPACK scaling algorithm. 
;
_exptl_crystal_colour Red
_exptl_crystal_density_diffrn 1.225
_exptl_crystal_description Block
_exptl_crystal_F_000 1112
_exptl_crystal_size_max 0.240
_exptl_crystal_size_mid 0.140
_exptl_crystal_size_min 0.100
_refine_diff_density_max 2.945
_refine_diff_density_min -0.921
_refine_diff_density_rms 0.128
_refine_ls_extinction_method none
_refine_ls_goodness_of_fit_ref 1.169
_refine_ls_hydrogen_treatment mixed
_refine_ls_matrix_type full
_refine_ls_number_parameters 581
_refine_ls_number_reflns 12782
_refine_ls_number_restraints 0
_refine_ls_restrained_S_all 1.169
_refine_ls_R_factor_all 0.0997
_refine_ls_R_factor_gt 0.0848
_refine_ls_shift/su_max 0.000
_refine_ls_shift/su_mean 0.000
_refine_ls_structure_factor_coef Fsqd
_refine_ls_weighting_details 'w=1/[\s^2^(Fo^2^)+(0.0588P)^2^+15.0882P] where P=(Fo^2^+2Fc^2^)/3'
_refine_ls_weighting_scheme calc
_refine_ls_wR_factor_gt 0.1933
_refine_ls_wR_factor_ref 0.1997
_reflns_Friedel_coverage 0.000
_reflns_number_gt 10618
_reflns_number_total 12782
_reflns_threshold_expression 'I > 2\s(I)'
_cod_data_source_file cs1c02718_si_002.cif
_cod_data_source_block '_Compound6Cy'
_cod_original_cell_volume 2789.23(9)
_cod_database_code 4518987
_shelx_shelxl_version_number 2014/7
_shelx_space_group_comment
; 
The symmetry employed for this shelxl refinement is uniquely defined 
by the following loop, which should always be used as a source of 
symmetry information in preference to the above space-group names. 
They are only intended as comments. 
;
_shelx_estimated_absorpt_t_min 0.854
_shelx_estimated_absorpt_t_max 0.935

loop_
_space_group_symop_operation_xyz
'x, y, z'
'-x, -y, -z'

loop_
_atom_site_label
_atom_site_type_symbol
_atom_site_fract_x
_atom_site_fract_y
_atom_site_fract_z
_atom_site_U_iso_or_equiv
_atom_site_adp_type
_atom_site_occupancy
_atom_site_site_symmetry_order
_atom_site_calc_flag
_atom_site_refinement_flags_posn
_atom_site_refinement_flags_adp
_atom_site_refinement_flags_occupancy
_atom_site_disorder_assembly
_atom_site_disorder_group
Fe1 Fe 0.55964(5) 0.72910(4) 0.32063(3) 0.01092(14) Uani 1 1 d . . . . .
H1 H 0.435(5) 0.716(4) 0.307(3) 0.016 Uiso 1 1 d . U . . .
P1 P 0.53851(10) 0.72666(9) 0.43942(6) 0.0141(2) Uani 1 1 d . . . . .
P2 P 0.53705(10) 0.69790(9) 0.19320(7) 0.0145(2) Uani 1 1 d . . . . .
O1 O 0.5755(4) 0.9395(3) 0.3653(2) 0.0360(9) Uani 1 1 d . . . . .
O2 O 0.7476(3) 0.5319(2) 0.2873(2) 0.0208(7) Uani 1 1 d . . . . .
N1 N 0.5583(3) 0.5806(3) 0.2883(2) 0.0139(7) Uani 1 1 d . . . . .
N2 N 0.7291(3) 0.6963(3) 0.3206(2) 0.0129(7) Uani 1 1 d . . . . .
C1 C 0.5716(4) 0.8551(3) 0.3477(3) 0.0165(9) Uani 1 1 d . . . . .
C2 C 0.6942(4) 0.6005(3) 0.2984(3) 0.0157(8) Uani 1 1 d . . . . .
C3 C 0.5516(4) 0.5995(4) 0.4271(3) 0.0200(9) Uani 1 1 d . . . . .
H3A H 0.6367 0.5982 0.4404 0.024 Uiso 1 1 calc R U . . .
H3B H 0.5019 0.5766 0.4629 0.024 Uiso 1 1 calc R U . . .
C4 C 0.5083(4) 0.5317(3) 0.3421(3) 0.0165(9) Uani 1 1 d . . . . .
H4A H 0.5351 0.4685 0.3307 0.020 Uiso 1 1 calc R U . . .
H4B H 0.4188 0.5168 0.3334 0.020 Uiso 1 1 calc R U . . .
C5 C 0.5078(4) 0.5155(3) 0.2057(3) 0.0169(9) Uani 1 1 d . . . . .
H5A H 0.4184 0.5006 0.2012 0.020 Uiso 1 1 calc R U . . .
H5B H 0.5353 0.4522 0.1913 0.020 Uiso 1 1 calc R U . . .
C6 C 0.5499(4) 0.5672(3) 0.1496(3) 0.0177(9) Uani 1 1 d . . . . .
H6A H 0.4993 0.5342 0.0979 0.021 Uiso 1 1 calc R U . . .
H6B H 0.6348 0.5635 0.1411 0.021 Uiso 1 1 calc R U . . .
C7 C 0.3935(4) 0.7450(4) 0.4798(3) 0.0197(9) Uani 1 1 d . . . . .
H7 H 0.4048 0.7552 0.5371 0.024 Uiso 1 1 calc R U . . .
C8 C 0.2911(4) 0.6537(4) 0.4387(3) 0.0248(10) Uani 1 1 d . . . . .
H8A H 0.2837 0.6382 0.3816 0.037 Uiso 1 1 calc R U . . .
H8B H 0.2149 0.6676 0.4587 0.037 Uiso 1 1 calc R U . . .
H8C H 0.3094 0.5971 0.4496 0.037 Uiso 1 1 calc R U . . .
C9 C 0.3579(5) 0.8367(4) 0.4732(3) 0.0273(11) Uani 1 1 d . . . . .
H9A H 0.4252 0.8939 0.4970 0.041 Uiso 1 1 calc R U . . .
H9B H 0.2869 0.8494 0.5009 0.041 Uiso 1 1 calc R U . . .
H9C H 0.3385 0.8257 0.4174 0.041 Uiso 1 1 calc R U . . .
C10 C 0.6572(4) 0.8002(4) 0.5229(3) 0.0234(10) Uani 1 1 d . . . . .
H10 H 0.7355 0.7883 0.5021 0.028 Uiso 1 1 calc R U . . .
C11 C 0.6514(5) 0.7657(5) 0.5933(3) 0.0349(14) Uani 1 1 d . . . . .
H11A H 0.5776 0.7781 0.6176 0.052 Uiso 1 1 calc R U . . .
H11B H 0.7221 0.8025 0.6323 0.052 Uiso 1 1 calc R U . . .
H11C H 0.6508 0.6947 0.5747 0.052 Uiso 1 1 calc R U . . .
C12 C 0.6666(5) 0.9111(4) 0.5503(3) 0.0363(13) Uani 1 1 d . . . . .
H12A H 0.6672 0.9310 0.5045 0.054 Uiso 1 1 calc R U . . .
H12B H 0.7416 0.9455 0.5859 0.054 Uiso 1 1 calc R U . . .
H12C H 0.5973 0.9285 0.5783 0.054 Uiso 1 1 calc R U . . .
C13 C 0.3901(4) 0.7031(4) 0.1478(3) 0.0177(9) Uani 1 1 d . . . . .
H13 H 0.4000 0.6996 0.0928 0.021 Uiso 1 1 calc R U . . .
C14 C 0.2898(4) 0.6168(4) 0.1430(3) 0.0230(10) Uani 1 1 d . . . . .
H14A H 0.3106 0.5545 0.1102 0.034 Uiso 1 1 calc R U . . .
H14B H 0.2139 0.6232 0.1194 0.034 Uiso 1 1 calc R U . . .
H14C H 0.2803 0.6170 0.1961 0.034 Uiso 1 1 calc R U . . .
C15 C 0.3544(4) 0.8022(4) 0.1932(3) 0.0240(10) Uani 1 1 d . . . . .
H15A H 0.3327 0.8035 0.2449 0.036 Uiso 1 1 calc R U . . .
H15B H 0.2850 0.8091 0.1631 0.036 Uiso 1 1 calc R U . . .
H15C H 0.4227 0.8570 0.2004 0.036 Uiso 1 1 calc R U . . .
C16 C 0.6523(4) 0.7553(4) 0.1443(3) 0.0229(10) Uani 1 1 d . . . . .
H16 H 0.7318 0.7470 0.1642 0.027 Uiso 1 1 calc R U . . .
C17 C 0.6396(5) 0.7031(5) 0.0546(3) 0.0406(15) Uani 1 1 d . . . . .
H17A H 0.6337 0.6320 0.0411 0.061 Uiso 1 1 calc R U . . .
H17B H 0.7104 0.7301 0.0340 0.061 Uiso 1 1 calc R U . . .
H17C H 0.5664 0.7139 0.0311 0.061 Uiso 1 1 calc R U . . .
C18 C 0.6632(6) 0.8651(5) 0.1673(4) 0.0477(17) Uani 1 1 d . . . . .
H18A H 0.5942 0.8774 0.1408 0.072 Uiso 1 1 calc R U . . .
H18B H 0.7383 0.8934 0.1516 0.072 Uiso 1 1 calc R U . . .
H18C H 0.6641 0.8960 0.2247 0.072 Uiso 1 1 calc R U . . .
C19 C 0.8587(4) 0.7383(3) 0.3384(2) 0.0139(8) Uani 1 1 d . . . . .
H19 H 0.8929 0.7103 0.3749 0.017 Uiso 1 1 calc R U . . .
C20 C 0.8852(4) 0.8505(3) 0.3796(3) 0.0187(9) Uani 1 1 d . . . . .
H20A H 0.8463 0.8683 0.4288 0.022 Uiso 1 1 calc R U . . .
H20B H 0.8504 0.8799 0.3449 0.022 Uiso 1 1 calc R U . . .
C21 C 1.0216(4) 0.8934(4) 0.3993(3) 0.0216(10) Uani 1 1 d . . . . .
H21A H 1.0541 0.8712 0.4397 0.026 Uiso 1 1 calc R U . . .
H21B H 1.0358 0.9666 0.4220 0.026 Uiso 1 1 calc R U . . .
C22 C 1.0897(4) 0.8613(3) 0.3263(3) 0.0212(10) Uani 1 1 d . . . . .
H22A H 1.0669 0.8923 0.2893 0.025 Uiso 1 1 calc R U . . .
H22B H 1.1778 0.8845 0.3427 0.025 Uiso 1 1 calc R U . . .
C23 C 1.0603(4) 0.7494(4) 0.2846(3) 0.0215(10) Uani 1 1 d . . . . .
H23A H 1.0917 0.7185 0.3193 0.026 Uiso 1 1 calc R U . . .
H23B H 1.0999 0.7307 0.2357 0.026 Uiso 1 1 calc R U . . .
C24 C 0.9241(4) 0.7114(4) 0.2643(3) 0.0192(9) Uani 1 1 d . . . . .
H24A H 0.9063 0.6385 0.2368 0.023 Uiso 1 1 calc R U . . .
H24B H 0.8935 0.7403 0.2279 0.023 Uiso 1 1 calc R U . . .
Fe2 Fe -0.06575(5) 0.25716(4) 0.18748(3) 0.01120(15) Uani 1 1 d . . . . .
H2 H -0.184(5) 0.269(4) 0.183(3) 0.017 Uiso 1 1 d . U . . .
P3 P -0.08584(10) 0.26262(9) 0.30835(6) 0.0157(2) Uani 1 1 d . . . . .
P4 P -0.06986(10) 0.28659(8) 0.07761(6) 0.0125(2) Uani 1 1 d . . . . .
O3 O -0.1757(4) 0.0492(3) 0.1103(2) 0.0316(8) Uani 1 1 d . . . . .
O4 O 0.2298(3) 0.4483(3) 0.2652(2) 0.0258(8) Uani 1 1 d . . . . .
N3 N 0.0145(3) 0.4037(3) 0.2407(2) 0.0140(7) Uani 1 1 d . . . . .
N4 N 0.1205(3) 0.2839(3) 0.2055(2) 0.0152(7) Uani 1 1 d . . . . .
C25 C -0.1286(4) 0.1319(4) 0.1417(3) 0.0199(9) Uani 1 1 d . . . . .
C26 C 0.1397(4) 0.3811(3) 0.2386(3) 0.0168(9) Uani 1 1 d . . . . .
C27 C -0.0030(4) 0.3886(4) 0.3700(3) 0.0228(10) Uani 1 1 d . . . . .
H27A H -0.0408 0.4137 0.4191 0.027 Uiso 1 1 calc R U . . .
H27B H 0.0818 0.3876 0.3845 0.027 Uiso 1 1 calc R U . . .
C28 C -0.0064(4) 0.4557(4) 0.3239(3) 0.0208(10) Uani 1 1 d . . . . .
H28A H -0.0859 0.4746 0.3249 0.025 Uiso 1 1 calc R U . . .
H28B H 0.0568 0.5169 0.3488 0.025 Uiso 1 1 calc R U . . .
C29 C 0.0006(4) 0.4689(3) 0.1960(3) 0.0182(9) Uani 1 1 d . . . . .
H29A H 0.0625 0.5311 0.2186 0.022 Uiso 1 1 calc R U . . .
H29B H -0.0801 0.4858 0.2006 0.022 Uiso 1 1 calc R U . . .
C30 C 0.0144(4) 0.4162(3) 0.1092(3) 0.0186(9) Uani 1 1 d . . . . .
H30A H 0.1008 0.4180 0.1023 0.022 Uiso 1 1 calc R U . . .
H30B H -0.0183 0.4495 0.0769 0.022 Uiso 1 1 calc R U . . .
C31 C -0.2398(4) 0.2495(4) 0.3400(3) 0.0213(10) Uani 1 1 d . . . . .
H31 H -0.2334 0.2413 0.3920 0.026 Uiso 1 1 calc R U . . .
C32 C -0.2913(4) 0.3415(4) 0.3512(3) 0.0265(11) Uani 1 1 d . . . . .
H32A H -0.2437 0.3977 0.3958 0.040 Uiso 1 1 calc R U . . .
H32B H -0.3755 0.3292 0.3619 0.040 Uiso 1 1 calc R U . . .
H32C H -0.2877 0.3566 0.3032 0.040 Uiso 1 1 calc R U . . .
C33 C -0.3256(5) 0.1578(4) 0.2814(3) 0.0297(11) Uani 1 1 d . . . . .
H33A H -0.3365 0.1655 0.2306 0.044 Uiso 1 1 calc R U . . .
H33B H -0.4039 0.1496 0.3017 0.044 Uiso 1 1 calc R U . . .
H33C H -0.2915 0.0993 0.2744 0.044 Uiso 1 1 calc R U . . .
C34 C -0.0087(5) 0.1880(4) 0.3493(3) 0.0265(11) Uani 1 1 d . . . . .
H34 H 0.0758 0.1979 0.3353 0.032 Uiso 1 1 calc R U . . .
C35 C 0.0039(6) 0.2222(6) 0.4397(4) 0.0443(17) Uani 1 1 d . . . . .
H35A H 0.0435 0.2925 0.4630 0.066 Uiso 1 1 calc R U . . .
H35B H 0.0526 0.1832 0.4566 0.066 Uiso 1 1 calc R U . . .
H35C H -0.0764 0.2128 0.4571 0.066 Uiso 1 1 calc R U . . .
C36 C -0.0606(6) 0.0768(5) 0.3104(4) 0.0422(15) Uani 1 1 d . . . . .
H36A H -0.1396 0.0611 0.3279 0.063 Uiso 1 1 calc R U . . .
H36B H -0.0056 0.0406 0.3254 0.063 Uiso 1 1 calc R U . . .
H36C H -0.0700 0.0575 0.2529 0.063 Uiso 1 1 calc R U . . .
C37 C -0.2184(4) 0.2844(3) 0.0290(2) 0.0156(8) Uani 1 1 d . . . . .
H37 H -0.2051 0.2916 -0.0226 0.019 Uiso 1 1 calc R U . . .
C38 C -0.2743(5) 0.3702(4) 0.0782(3) 0.0262(11) Uani 1 1 d . . . . .
H38A H -0.2815 0.3683 0.1310 0.039 Uiso 1 1 calc R U . . .
H38B H -0.3546 0.3641 0.0524 0.039 Uiso 1 1 calc R U . . .
H38C H -0.2225 0.4332 0.0828 0.039 Uiso 1 1 calc R U . . .
C39 C -0.3052(4) 0.1856(4) 0.0120(3) 0.0234(10) Uani 1 1 d . . . . .
H39A H -0.2686 0.1315 -0.0199 0.035 Uiso 1 1 calc R U . . .
H39B H -0.3809 0.1840 -0.0170 0.035 Uiso 1 1 calc R U . . .
H39C H -0.3218 0.1778 0.0619 0.035 Uiso 1 1 calc R U . . .
C40 C 0.0143(4) 0.2254(4) -0.0040(3) 0.0212(10) Uani 1 1 d . . . . .
H40 H 0.1001 0.2415 0.0201 0.025 Uiso 1 1 calc R U . . .
C41 C 0.0172(6) 0.2657(5) -0.0703(3) 0.0415(16) Uani 1 1 d . . . . .
H41A H -0.0616 0.2419 -0.1026 0.062 Uiso 1 1 calc R U . . .
H41B H 0.0798 0.2429 -0.1034 0.062 Uiso 1 1 calc R U . . .
H41C H 0.0353 0.3383 -0.0476 0.062 Uiso 1 1 calc R U . . .
C42 C -0.0220(6) 0.1133(5) -0.0366(4) 0.0469(17) Uani 1 1 d . . . . .
H42A H -0.0209 0.0893 0.0070 0.070 Uiso 1 1 calc R U . . .
H42B H 0.0350 0.0857 -0.0728 0.070 Uiso 1 1 calc R U . . .
H42C H -0.1037 0.0923 -0.0651 0.070 Uiso 1 1 calc R U . . .
C43 C 0.2276(4) 0.2399(3) 0.1989(3) 0.0163(9) Uani 1 1 d . . . . .
H43 H 0.2795 0.2712 0.2509 0.020 Uiso 1 1 calc R U . . .
C44 C 0.3028(4) 0.2572(4) 0.1355(3) 0.0241(10) Uani 1 1 d . . . . .
H44A H 0.2529 0.2264 0.0835 0.029 Uiso 1 1 calc R U . . .
H44B H 0.3271 0.3292 0.1474 0.029 Uiso 1 1 calc R U . . .
C45 C 0.4158(5) 0.2134(4) 0.1318(4) 0.0331(13) Uani 1 1 d . . . . .
H45A H 0.4618 0.2248 0.0898 0.040 Uiso 1 1 calc R U . . .
H45B H 0.4683 0.2472 0.1827 0.040 Uiso 1 1 calc R U . . .
C46 C 0.3821(5) 0.1033(4) 0.1148(3) 0.0326(12) Uani 1 1 d . . . . .
H46A H 0.4565 0.0774 0.1161 0.039 Uiso 1 1 calc R U . . .
H46B H 0.3372 0.0686 0.0613 0.039 Uiso 1 1 calc R U . . .
C47 C 0.3041(5) 0.0831(4) 0.1755(3) 0.0284(11) Uani 1 1 d . . . . .
H47A H 0.3526 0.1108 0.2280 0.034 Uiso 1 1 calc R U . . .
H47B H 0.2781 0.0106 0.1611 0.034 Uiso 1 1 calc R U . . .
C48 C 0.1922(5) 0.1289(4) 0.1801(3) 0.0239(10) Uani 1 1 d . . . . .
H48A H 0.1397 0.0967 0.1291 0.029 Uiso 1 1 calc R U . . .
H48B H 0.1455 0.1168 0.2215 0.029 Uiso 1 1 calc R U . . .

loop_
_atom_site_aniso_label
_atom_site_aniso_U_11
_atom_site_aniso_U_22
_atom_site_aniso_U_33
_atom_site_aniso_U_23
_atom_site_aniso_U_13
_atom_site_aniso_U_12
Fe1 0.0109(3) 0.0126(3) 0.0110(3) 0.0053(2) 0.0032(2) 0.0043(2)
P1 0.0108(5) 0.0222(6) 0.0097(5) 0.0062(4) 0.0028(4) 0.0038(4)
P2 0.0117(5) 0.0217(6) 0.0151(5) 0.0114(4) 0.0039(4) 0.0054(4)
O1 0.054(3) 0.0203(19) 0.036(2) 0.0106(16) 0.0069(19) 0.0106(17)
O2 0.0149(15) 0.0178(16) 0.0347(19) 0.0129(14) 0.0063(13) 0.0079(13)
N1 0.0129(17) 0.0181(18) 0.0140(17) 0.0080(14) 0.0047(14) 0.0061(14)
N2 0.0097(17) 0.0181(18) 0.0128(17) 0.0069(14) 0.0020(13) 0.0051(14)
C1 0.020(2) 0.011(2) 0.018(2) 0.0061(17) 0.0011(17) 0.0007(16)
C2 0.015(2) 0.020(2) 0.015(2) 0.0089(17) 0.0050(16) 0.0053(17)
C3 0.017(2) 0.029(3) 0.023(2) 0.018(2) 0.0051(18) 0.0065(19)
C4 0.013(2) 0.019(2) 0.024(2) 0.0140(18) 0.0048(17) 0.0037(16)
C5 0.014(2) 0.015(2) 0.020(2) 0.0044(17) 0.0005(17) 0.0035(16)
C6 0.014(2) 0.023(2) 0.015(2) 0.0050(17) 0.0068(16) 0.0052(17)
C7 0.012(2) 0.033(3) 0.012(2) 0.0046(18) 0.0038(16) 0.0043(18)
C8 0.015(2) 0.034(3) 0.023(2) 0.008(2) 0.0060(19) 0.004(2)
C9 0.022(2) 0.031(3) 0.026(3) 0.005(2) 0.010(2) 0.011(2)
C10 0.015(2) 0.039(3) 0.011(2) 0.0058(19) 0.0011(17) 0.003(2)
C11 0.020(3) 0.068(4) 0.017(2) 0.021(3) -0.002(2) 0.001(3)
C12 0.029(3) 0.038(3) 0.025(3) -0.003(2) -0.004(2) -0.001(2)
C13 0.012(2) 0.030(2) 0.014(2) 0.0100(18) 0.0023(16) 0.0053(18)
C14 0.014(2) 0.031(3) 0.026(2) 0.014(2) 0.0000(18) 0.0048(19)
C15 0.019(2) 0.029(3) 0.027(3) 0.012(2) -0.0018(19) 0.010(2)
C16 0.012(2) 0.042(3) 0.023(2) 0.024(2) 0.0037(18) 0.0019(19)
C17 0.030(3) 0.073(5) 0.025(3) 0.027(3) 0.011(2) 0.004(3)
C18 0.052(4) 0.044(4) 0.060(4) 0.035(3) 0.025(3) 0.003(3)
C19 0.013(2) 0.018(2) 0.015(2) 0.0111(17) 0.0024(16) 0.0042(16)
C20 0.016(2) 0.018(2) 0.023(2) 0.0080(18) 0.0055(18) 0.0028(17)
C21 0.020(2) 0.020(2) 0.025(2) 0.0113(19) 0.0018(19) -0.0011(18)
C22 0.014(2) 0.022(2) 0.031(3) 0.013(2) 0.0071(19) 0.0047(18)
C23 0.012(2) 0.022(2) 0.034(3) 0.013(2) 0.0088(19) 0.0045(18)
C24 0.015(2) 0.022(2) 0.021(2) 0.0082(18) 0.0053(18) 0.0045(17)
Fe2 0.0113(3) 0.0145(3) 0.0108(3) 0.0069(2) 0.0034(2) 0.0047(2)
P3 0.0154(5) 0.0268(6) 0.0108(5) 0.0103(4) 0.0054(4) 0.0110(5)
P4 0.0106(5) 0.0187(5) 0.0099(5) 0.0061(4) 0.0039(4) 0.0052(4)
O3 0.043(2) 0.0166(18) 0.034(2) 0.0094(15) 0.0063(17) 0.0022(16)
O4 0.0140(16) 0.0242(18) 0.0319(19) 0.0026(15) 0.0027(14) 0.0023(14)
N3 0.0117(17) 0.0167(18) 0.0140(17) 0.0033(14) 0.0052(14) 0.0081(14)
N4 0.0105(17) 0.0215(19) 0.0155(18) 0.0072(15) 0.0036(14) 0.0072(14)
C25 0.021(2) 0.025(3) 0.020(2) 0.0129(19) 0.0057(18) 0.0096(19)
C26 0.012(2) 0.022(2) 0.015(2) 0.0055(17) 0.0046(16) 0.0046(17)
C27 0.017(2) 0.038(3) 0.010(2) 0.0022(19) 0.0002(17) 0.010(2)
C28 0.014(2) 0.023(2) 0.019(2) -0.0008(18) 0.0055(17) 0.0069(18)
C29 0.016(2) 0.013(2) 0.027(2) 0.0082(18) 0.0042(18) 0.0025(16)
C30 0.016(2) 0.020(2) 0.025(2) 0.0150(19) 0.0061(18) 0.0026(17)
C31 0.022(2) 0.036(3) 0.021(2) 0.021(2) 0.0147(19) 0.018(2)
C32 0.019(2) 0.039(3) 0.037(3) 0.025(2) 0.016(2) 0.018(2)
C33 0.024(3) 0.034(3) 0.036(3) 0.018(2) 0.010(2) 0.005(2)
C34 0.022(2) 0.046(3) 0.024(3) 0.021(2) 0.007(2) 0.020(2)
C35 0.040(3) 0.087(5) 0.032(3) 0.040(3) 0.015(3) 0.038(3)
C36 0.046(4) 0.044(4) 0.059(4) 0.040(3) 0.008(3) 0.019(3)
C37 0.016(2) 0.022(2) 0.012(2) 0.0079(17) 0.0041(16) 0.0076(17)
C38 0.025(3) 0.031(3) 0.026(3) 0.008(2) 0.004(2) 0.018(2)
C39 0.020(2) 0.030(3) 0.022(2) 0.010(2) 0.0013(19) 0.006(2)
C40 0.015(2) 0.039(3) 0.015(2) 0.012(2) 0.0060(17) 0.012(2)
C41 0.046(4) 0.077(5) 0.023(3) 0.030(3) 0.024(3) 0.039(3)
C42 0.055(4) 0.039(3) 0.043(4) 0.003(3) 0.031(3) 0.021(3)
C43 0.013(2) 0.021(2) 0.015(2) 0.0040(17) 0.0028(16) 0.0088(17)
C44 0.020(2) 0.030(3) 0.027(3) 0.012(2) 0.011(2) 0.012(2)
C45 0.021(3) 0.047(3) 0.038(3) 0.017(3) 0.015(2) 0.018(2)
C46 0.029(3) 0.041(3) 0.031(3) 0.008(2) 0.009(2) 0.024(2)
C47 0.033(3) 0.029(3) 0.028(3) 0.010(2) 0.005(2) 0.017(2)
C48 0.028(3) 0.019(2) 0.031(3) 0.012(2) 0.012(2) 0.012(2)

loop_
_atom_type_symbol
_atom_type_description
_atom_type_scat_dispersion_real
_atom_type_scat_dispersion_imag
_atom_type_scat_source
C C 0.0033 0.0016 'International Tables Vol C Tables 4.2.6.8 and 6.1.1.4'
H H 0.0000 0.0000 'International Tables Vol C Tables 4.2.6.8 and 6.1.1.4'
Fe Fe 0.3463 0.8444 'International Tables Vol C Tables 4.2.6.8 and 6.1.1.4'
N N 0.0061 0.0033 'International Tables Vol C Tables 4.2.6.8 and 6.1.1.4'
O O 0.0106 0.0060 'International Tables Vol C Tables 4.2.6.8 and 6.1.1.4'
P P 0.1023 0.0942 'International Tables Vol C Tables 4.2.6.8 and 6.1.1.4'

loop_
_geom_angle_atom_site_label_1
_geom_angle_atom_site_label_2
_geom_angle_atom_site_label_3
_geom_angle
_geom_angle_site_symmetry_1
_geom_angle_site_symmetry_3
_geom_angle_publ_flag
C1 Fe1 N1 175.99(18) . . ?
C1 Fe1 N2 110.34(18) . . ?
N1 Fe1 N2 65.68(14) . . ?
C1 Fe1 P2 94.55(15) . . ?
N1 Fe1 P2 85.37(11) . . ?
N2 Fe1 P2 94.21(10) . . ?
C1 Fe1 P1 95.82(15) . . ?
N1 Fe1 P1 85.10(10) . . ?
N2 Fe1 P1 93.29(10) . . ?
P2 Fe1 P1 164.22(5) . . ?
C1 Fe1 H1 89(2) . . ?
N1 Fe1 H1 95(2) . . ?
N2 Fe1 H1 160(2) . . ?
P2 Fe1 H1 80(2) . . ?
P1 Fe1 H1 88(2) . . ?
C3 P1 C10 100.9(2) . . ?
C3 P1 C7 106.9(2) . . ?
C10 P1 C7 105.2(2) . . ?
C3 P1 Fe1 102.68(15) . . ?
C10 P1 Fe1 120.47(16) . . ?
C7 P1 Fe1 118.45(15) . . ?
C6 P2 C13 105.6(2) . . ?
C6 P2 C16 100.5(2) . . ?
C13 P2 C16 104.7(2) . . ?
C6 P2 Fe1 102.87(15) . . ?
C13 P2 Fe1 118.25(14) . . ?
C16 P2 Fe1 122.22(16) . . ?
C4 N1 C5 108.3(3) . . ?
C4 N1 C2 110.6(3) . . ?
C5 N1 C2 111.3(3) . . ?
C4 N1 Fe1 117.0(3) . . ?
C5 N1 Fe1 116.9(3) . . ?
C2 N1 Fe1 91.6(2) . . ?
C2 N2 C19 117.7(4) . . ?
C2 N2 Fe1 97.5(3) . . ?
C19 N2 Fe1 144.8(3) . . ?
O1 C1 Fe1 177.7(4) . . ?
O2 C2 N2 134.1(4) . . ?
O2 C2 N1 120.6(4) . . ?
N2 C2 N1 105.3(3) . . ?
C4 C3 P1 108.9(3) . . ?
C4 C3 H3A 109.9 . . ?
P1 C3 H3A 109.9 . . ?
C4 C3 H3B 109.9 . . ?
P1 C3 H3B 109.9 . . ?
H3A C3 H3B 108.3 . . ?
N1 C4 C3 109.5(4) . . ?
N1 C4 H4A 109.8 . . ?
C3 C4 H4A 109.8 . . ?
N1 C4 H4B 109.8 . . ?
C3 C4 H4B 109.8 . . ?
H4A C4 H4B 108.2 . . ?
N1 C5 C6 109.6(4) . . ?
N1 C5 H5A 109.8 . . ?
C6 C5 H5A 109.8 . . ?
N1 C5 H5B 109.8 . . ?
C6 C5 H5B 109.8 . . ?
H5A C5 H5B 108.2 . . ?
C5 C6 P2 108.9(3) . . ?
C5 C6 H6A 109.9 . . ?
P2 C6 H6A 109.9 . . ?
C5 C6 H6B 109.9 . . ?
P2 C6 H6B 109.9 . . ?
H6A C6 H6B 108.3 . . ?
C9 C7 C8 109.9(4) . . ?
C9 C7 P1 111.3(3) . . ?
C8 C7 P1 111.6(3) . . ?
C9 C7 H7 108.0 . . ?
C8 C7 H7 108.0 . . ?
P1 C7 H7 108.0 . . ?
C7 C8 H8A 109.5 . . ?
C7 C8 H8B 109.5 . . ?
H8A C8 H8B 109.5 . . ?
C7 C8 H8C 109.5 . . ?
H8A C8 H8C 109.5 . . ?
H8B C8 H8C 109.5 . . ?
C7 C9 H9A 109.5 . . ?
C7 C9 H9B 109.5 . . ?
H9A C9 H9B 109.5 . . ?
C7 C9 H9C 109.5 . . ?
H9A C9 H9C 109.5 . . ?
H9B C9 H9C 109.5 . . ?
C12 C10 C11 110.8(4) . . ?
C12 C10 P1 114.2(4) . . ?
C11 C10 P1 114.0(4) . . ?
C12 C10 H10 105.6 . . ?
C11 C10 H10 105.6 . . ?
P1 C10 H10 105.6 . . ?
C10 C11 H11A 109.5 . . ?
C10 C11 H11B 109.5 . . ?
H11A C11 H11B 109.5 . . ?
C10 C11 H11C 109.5 . . ?
H11A C11 H11C 109.5 . . ?
H11B C11 H11C 109.5 . . ?
C10 C12 H12A 109.5 . . ?
C10 C12 H12B 109.5 . . ?
H12A C12 H12B 109.5 . . ?
C10 C12 H12C 109.5 . . ?
H12A C12 H12C 109.5 . . ?
H12B C12 H12C 109.5 . . ?
C14 C13 C15 110.3(4) . . ?
C14 C13 P2 112.4(3) . . ?
C15 C13 P2 110.6(3) . . ?
C14 C13 H13 107.8 . . ?
C15 C13 H13 107.8 . . ?
P2 C13 H13 107.8 . . ?
C13 C14 H14A 109.5 . . ?
C13 C14 H14B 109.5 . . ?
H14A C14 H14B 109.5 . . ?
C13 C14 H14C 109.5 . . ?
H14A C14 H14C 109.5 . . ?
H14B C14 H14C 109.5 . . ?
C13 C15 H15A 109.5 . . ?
C13 C15 H15B 109.5 . . ?
H15A C15 H15B 109.5 . . ?
C13 C15 H15C 109.5 . . ?
H15A C15 H15C 109.5 . . ?
H15B C15 H15C 109.5 . . ?
C18 C16 C17 111.0(5) . . ?
C18 C16 P2 113.7(4) . . ?
C17 C16 P2 114.1(4) . . ?
C18 C16 H16 105.7 . . ?
C17 C16 H16 105.7 . . ?
P2 C16 H16 105.7 . . ?
C16 C17 H17A 109.5 . . ?
C16 C17 H17B 109.5 . . ?
H17A C17 H17B 109.5 . . ?
C16 C17 H17C 109.5 . . ?
H17A C17 H17C 109.5 . . ?
H17B C17 H17C 109.5 . . ?
C16 C18 H18A 109.5 . . ?
C16 C18 H18B 109.5 . . ?
H18A C18 H18B 109.5 . . ?
C16 C18 H18C 109.5 . . ?
H18A C18 H18C 109.5 . . ?
H18B C18 H18C 109.5 . . ?
N2 C19 C20 111.8(3) . . ?
N2 C19 C24 112.2(4) . . ?
C20 C19 C24 108.9(4) . . ?
N2 C19 H19 107.9 . . ?
C20 C19 H19 107.9 . . ?
C24 C19 H19 107.9 . . ?
C19 C20 C21 111.3(4) . . ?
C19 C20 H20A 109.4 . . ?
C21 C20 H20A 109.4 . . ?
C19 C20 H20B 109.4 . . ?
C21 C20 H20B 109.4 . . ?
H20A C20 H20B 108.0 . . ?
C20 C21 C22 112.3(4) . . ?
C20 C21 H21A 109.1 . . ?
C22 C21 H21A 109.1 . . ?
C20 C21 H21B 109.1 . . ?
C22 C21 H21B 109.1 . . ?
H21A C21 H21B 107.9 . . ?
C23 C22 C21 110.9(4) . . ?
C23 C22 H22A 109.5 . . ?
C21 C22 H22A 109.5 . . ?
C23 C22 H22B 109.5 . . ?
C21 C22 H22B 109.5 . . ?
H22A C22 H22B 108.0 . . ?
C22 C23 C24 110.2(4) . . ?
C22 C23 H23A 109.6 . . ?
C24 C23 H23A 109.6 . . ?
C22 C23 H23B 109.6 . . ?
C24 C23 H23B 109.6 . . ?
H23A C23 H23B 108.1 . . ?
C23 C24 C19 111.5(4) . . ?
C23 C24 H24A 109.3 . . ?
C19 C24 H24A 109.3 . . ?
C23 C24 H24B 109.3 . . ?
C19 C24 H24B 109.3 . . ?
H24A C24 H24B 108.0 . . ?
C25 Fe2 N3 177.88(18) . . ?
C25 Fe2 N4 111.76(18) . . ?
N3 Fe2 N4 66.14(14) . . ?
C25 Fe2 P4 94.73(15) . . ?
N3 Fe2 P4 85.20(11) . . ?
N4 Fe2 P4 94.17(11) . . ?
C25 Fe2 P3 95.37(15) . . ?
N3 Fe2 P3 85.15(11) . . ?
N4 Fe2 P3 93.28(11) . . ?
P4 Fe2 P3 164.24(5) . . ?
C25 Fe2 H2 85(2) . . ?
N3 Fe2 H2 97(2) . . ?
N4 Fe2 H2 163(2) . . ?
P4 Fe2 H2 82(2) . . ?
P3 Fe2 H2 87(2) . . ?
C27 P3 C34 100.6(2) . . ?
C27 P3 C31 106.4(2) . . ?
C34 P3 C31 104.9(2) . . ?
C27 P3 Fe2 102.94(16) . . ?
C34 P3 Fe2 120.55(16) . . ?
C31 P3 Fe2 118.97(15) . . ?
C30 P4 C40 100.4(2) . . ?
C30 P4 C37 105.1(2) . . ?
C40 P4 C37 105.2(2) . . ?
C30 P4 Fe2 103.34(15) . . ?
C40 P4 Fe2 121.63(16) . . ?
C37 P4 Fe2 118.36(14) . . ?
C29 N3 C28 108.2(3) . . ?
C29 N3 C26 110.9(3) . . ?
C28 N3 C26 109.9(3) . . ?
C29 N3 Fe2 117.1(3) . . ?
C28 N3 Fe2 117.5(3) . . ?
C26 N3 Fe2 92.0(2) . . ?
C26 N4 C43 116.6(4) . . ?
C26 N4 Fe2 97.3(3) . . ?
C43 N4 Fe2 146.0(3) . . ?
O3 C25 Fe2 176.8(4) . . ?
O4 C26 N4 135.0(4) . . ?
O4 C26 N3 120.5(4) . . ?
N4 C26 N3 104.5(4) . . ?
C28 C27 P3 108.9(3) . . ?
C28 C27 H27A 109.9 . . ?
P3 C27 H27A 109.9 . . ?
C28 C27 H27B 109.9 . . ?
P3 C27 H27B 109.9 . . ?
H27A C27 H27B 108.3 . . ?
N3 C28 C27 109.9(4) . . ?
N3 C28 H28A 109.7 . . ?
C27 C28 H28A 109.7 . . ?
N3 C28 H28B 109.7 . . ?
C27 C28 H28B 109.7 . . ?
H28A C28 H28B 108.2 . . ?
N3 C29 C30 110.1(3) . . ?
N3 C29 H29A 109.6 . . ?
C30 C29 H29A 109.6 . . ?
N3 C29 H29B 109.6 . . ?
C30 C29 H29B 109.6 . . ?
H29A C29 H29B 108.2 . . ?
C29 C30 P4 108.0(3) . . ?
C29 C30 H30A 110.1 . . ?
P4 C30 H30A 110.1 . . ?
C29 C30 H30B 110.1 . . ?
P4 C30 H30B 110.1 . . ?
H30A C30 H30B 108.4 . . ?
C33 C31 C32 110.1(4) . . ?
C33 C31 P3 111.2(3) . . ?
C32 C31 P3 111.7(3) . . ?
C33 C31 H31 107.9 . . ?
C32 C31 H31 107.9 . . ?
P3 C31 H31 107.9 . . ?
C31 C32 H32A 109.5 . . ?
C31 C32 H32B 109.5 . . ?
H32A C32 H32B 109.5 . . ?
C31 C32 H32C 109.5 . . ?
H32A C32 H32C 109.5 . . ?
H32B C32 H32C 109.5 . . ?
C31 C33 H33A 109.5 . . ?
C31 C33 H33B 109.5 . . ?
H33A C33 H33B 109.5 . . ?
C31 C33 H33C 109.5 . . ?
H33A C33 H33C 109.5 . . ?
H33B C33 H33C 109.5 . . ?
C36 C34 C35 111.3(5) . . ?
C36 C34 P3 113.2(4) . . ?
C35 C34 P3 114.9(4) . . ?
C36 C34 H34 105.5 . . ?
C35 C34 H34 105.5 . . ?
P3 C34 H34 105.5 . . ?
C34 C35 H35A 109.5 . . ?
C34 C35 H35B 109.5 . . ?
H35A C35 H35B 109.5 . . ?
C34 C35 H35C 109.5 . . ?
H35A C35 H35C 109.5 . . ?
H35B C35 H35C 109.5 . . ?
C34 C36 H36A 109.5 . . ?
C34 C36 H36B 109.5 . . ?
H36A C36 H36B 109.5 . . ?
C34 C36 H36C 109.5 . . ?
H36A C36 H36C 109.5 . . ?
H36B C36 H36C 109.5 . . ?
C39 C37 C38 110.4(4) . . ?
C39 C37 P4 110.6(3) . . ?
C38 C37 P4 112.0(3) . . ?
C39 C37 H37 107.9 . . ?
C38 C37 H37 107.9 . . ?
P4 C37 H37 107.9 . . ?
C37 C38 H38A 109.5 . . ?
C37 C38 H38B 109.5 . . ?
H38A C38 H38B 109.5 . . ?
C37 C38 H38C 109.5 . . ?
H38A C38 H38C 109.5 . . ?
H38B C38 H38C 109.5 . . ?
C37 C39 H39A 109.5 . . ?
C37 C39 H39B 109.5 . . ?
H39A C39 H39B 109.5 . . ?
C37 C39 H39C 109.5 . . ?
H39A C39 H39C 109.5 . . ?
H39B C39 H39C 109.5 . . ?
C42 C40 C41 111.2(5) . . ?
C42 C40 P4 114.0(3) . . ?
C41 C40 P4 114.6(3) . . ?
C42 C40 H40 105.3 . . ?
C41 C40 H40 105.3 . . ?
P4 C40 H40 105.3 . . ?
C40 C41 H41A 109.5 . . ?
C40 C41 H41B 109.5 . . ?
H41A C41 H41B 109.5 . . ?
C40 C41 H41C 109.5 . . ?
H41A C41 H41C 109.5 . . ?
H41B C41 H41C 109.5 . . ?
C40 C42 H42A 109.5 . . ?
C40 C42 H42B 109.5 . . ?
H42A C42 H42B 109.5 . . ?
C40 C42 H42C 109.5 . . ?
H42A C42 H42C 109.5 . . ?
H42B C42 H42C 109.5 . . ?
N4 C43 C48 111.1(4) . . ?
N4 C43 C44 112.4(4) . . ?
C48 C43 C44 108.6(4) . . ?
N4 C43 H43 108.2 . . ?
C48 C43 H43 108.2 . . ?
C44 C43 H43 108.2 . . ?
C45 C44 C43 111.3(4) . . ?
C45 C44 H44A 109.4 . . ?
C43 C44 H44A 109.4 . . ?
C45 C44 H44B 109.4 . . ?
C43 C44 H44B 109.4 . . ?
H44A C44 H44B 108.0 . . ?
C46 C45 C44 110.8(4) . . ?
C46 C45 H45A 109.5 . . ?
C44 C45 H45A 109.5 . . ?
C46 C45 H45B 109.5 . . ?
C44 C45 H45B 109.5 . . ?
H45A C45 H45B 108.1 . . ?
C45 C46 C47 110.6(4) . . ?
C45 C46 H46A 109.5 . . ?
C47 C46 H46A 109.5 . . ?
C45 C46 H46B 109.5 . . ?
C47 C46 H46B 109.5 . . ?
H46A C46 H46B 108.1 . . ?
C46 C47 C48 111.5(4) . . ?
C46 C47 H47A 109.3 . . ?
C48 C47 H47A 109.3 . . ?
C46 C47 H47B 109.3 . . ?
C48 C47 H47B 109.3 . . ?
H47A C47 H47B 108.0 . . ?
C43 C48 C47 111.2(4) . . ?
C43 C48 H48A 109.4 . . ?
C47 C48 H48A 109.4 . . ?
C43 C48 H48B 109.4 . . ?
C47 C48 H48B 109.4 . . ?
H48A C48 H48B 108.0 . . ?

loop_
_geom_bond_atom_site_label_1
_geom_bond_atom_site_label_2
_geom_bond_distance
_geom_bond_site_symmetry_2
_geom_bond_publ_flag
Fe1 C1 1.727(4) . ?
Fe1 N1 2.057(4) . ?
Fe1 N2 2.064(3) . ?
Fe1 P2 2.1974(12) . ?
Fe1 P1 2.2041(12) . ?
Fe1 H1 1.39(5) . ?
P1 C3 1.847(5) . ?
P1 C10 1.849(5) . ?
P1 C7 1.855(4) . ?
P2 C6 1.845(5) . ?
P2 C13 1.854(4) . ?
P2 C16 1.860(5) . ?
O1 C1 1.163(6) . ?
O2 C2 1.235(5) . ?
N1 C4 1.488(5) . ?
N1 C5 1.490(6) . ?
N1 C2 1.504(5) . ?
N2 C2 1.304(6) . ?
N2 C19 1.459(5) . ?
C3 C4 1.517(7) . ?
C3 H3A 0.9900 . ?
C3 H3B 0.9900 . ?
C4 H4A 0.9900 . ?
C4 H4B 0.9900 . ?
C5 C6 1.525(6) . ?
C5 H5A 0.9900 . ?
C5 H5B 0.9900 . ?
C6 H6A 0.9900 . ?
C6 H6B 0.9900 . ?
C7 C9 1.526(7) . ?
C7 C8 1.537(7) . ?
C7 H7 1.0000 . ?
C8 H8A 0.9800 . ?
C8 H8B 0.9800 . ?
C8 H8C 0.9800 . ?
C9 H9A 0.9800 . ?
C9 H9B 0.9800 . ?
C9 H9C 0.9800 . ?
C10 C12 1.516(8) . ?
C10 C11 1.541(7) . ?
C10 H10 1.0000 . ?
C11 H11A 0.9800 . ?
C11 H11B 0.9800 . ?
C11 H11C 0.9800 . ?
C12 H12A 0.9800 . ?
C12 H12B 0.9800 . ?
C12 H12C 0.9800 . ?
C13 C14 1.520(7) . ?
C13 C15 1.541(6) . ?
C13 H13 1.0000 . ?
C14 H14A 0.9800 . ?
C14 H14B 0.9800 . ?
C14 H14C 0.9800 . ?
C15 H15A 0.9800 . ?
C15 H15B 0.9800 . ?
C15 H15C 0.9800 . ?
C16 C18 1.505(8) . ?
C16 C17 1.528(7) . ?
C16 H16 1.0000 . ?
C17 H17A 0.9800 . ?
C17 H17B 0.9800 . ?
C17 H17C 0.9800 . ?
C18 H18A 0.9800 . ?
C18 H18B 0.9800 . ?
C18 H18C 0.9800 . ?
C19 C20 1.523(6) . ?
C19 C24 1.532(6) . ?
C19 H19 1.0000 . ?
C20 C21 1.533(6) . ?
C20 H20A 0.9900 . ?
C20 H20B 0.9900 . ?
C21 C22 1.541(6) . ?
C21 H21A 0.9900 . ?
C21 H21B 0.9900 . ?
C22 C23 1.519(7) . ?
C22 H22A 0.9900 . ?
C22 H22B 0.9900 . ?
C23 C24 1.523(6) . ?
C23 H23A 0.9900 . ?
C23 H23B 0.9900 . ?
C24 H24A 0.9900 . ?
C24 H24B 0.9900 . ?
Fe2 C25 1.733(5) . ?
Fe2 N3 2.042(4) . ?
Fe2 N4 2.064(4) . ?
Fe2 P4 2.1984(12) . ?
Fe2 P3 2.2020(12) . ?
Fe2 H2 1.38(5) . ?
P3 C27 1.842(5) . ?
P3 C34 1.849(5) . ?
P3 C31 1.860(4) . ?
P4 C30 1.848(5) . ?
P4 C40 1.850(4) . ?
P4 C37 1.857(4) . ?
O3 C25 1.159(6) . ?
O4 C26 1.229(6) . ?
N3 C29 1.490(6) . ?
N3 C28 1.491(5) . ?
N3 C26 1.514(5) . ?
N4 C26 1.316(6) . ?
N4 C43 1.468(5) . ?
C27 C28 1.515(7) . ?
C27 H27A 0.9900 . ?
C27 H27B 0.9900 . ?
C28 H28A 0.9900 . ?
C28 H28B 0.9900 . ?
C29 C30 1.526(6) . ?
C29 H29A 0.9900 . ?
C29 H29B 0.9900 . ?
C30 H30A 0.9900 . ?
C30 H30B 0.9900 . ?
C31 C33 1.524(8) . ?
C31 C32 1.527(6) . ?
C31 H31 1.0000 . ?
C32 H32A 0.9800 . ?
C32 H32B 0.9800 . ?
C32 H32C 0.9800 . ?
C33 H33A 0.9800 . ?
C33 H33B 0.9800 . ?
C33 H33C 0.9800 . ?
C34 C36 1.527(9) . ?
C34 C35 1.535(7) . ?
C34 H34 1.0000 . ?
C35 H35A 0.9800 . ?
C35 H35B 0.9800 . ?
C35 H35C 0.9800 . ?
C36 H36A 0.9800 . ?
C36 H36B 0.9800 . ?
C36 H36C 0.9800 . ?
C37 C39 1.524(7) . ?
C37 C38 1.532(6) . ?
C37 H37 1.0000 . ?
C38 H38A 0.9800 . ?
C38 H38B 0.9800 . ?
C38 H38C 0.9800 . ?
C39 H39A 0.9800 . ?
C39 H39B 0.9800 . ?
C39 H39C 0.9800 . ?
C40 C42 1.517(8) . ?
C40 C41 1.527(7) . ?
C40 H40 1.0000 . ?
C41 H41A 0.9800 . ?
C41 H41B 0.9800 . ?
C41 H41C 0.9800 . ?
C42 H42A 0.9800 . ?
C42 H42B 0.9800 . ?
C42 H42C 0.9800 . ?
C43 C48 1.522(6) . ?
C43 C44 1.533(6) . ?
C43 H43 1.0000 . ?
C44 C45 1.530(6) . ?
C44 H44A 0.9900 . ?
C44 H44B 0.9900 . ?
C45 C46 1.515(8) . ?
C45 H45A 0.9900 . ?
C45 H45B 0.9900 . ?
C46 C47 1.524(8) . ?
C46 H46A 0.9900 . ?
C46 H46B 0.9900 . ?
C47 C48 1.535(7) . ?
C47 H47A 0.9900 . ?
C47 H47B 0.9900 . ?
C48 H48A 0.9900 . ?
C48 H48B 0.9900 . ?

loop_
_geom_torsion_atom_site_label_1
_geom_torsion_atom_site_label_2
_geom_torsion_atom_site_label_3
_geom_torsion_atom_site_label_4
_geom_torsion
_geom_torsion_site_symmetry_1
_geom_torsion_site_symmetry_2
_geom_torsion_site_symmetry_3
_geom_torsion_site_symmetry_4
_geom_torsion_publ_flag
C19 N2 C2 O2 -0.9(7) . . . . ?
Fe1 N2 C2 O2 -178.2(5) . . . . ?
C19 N2 C2 N1 177.5(3) . . . . ?
Fe1 N2 C2 N1 0.1(3) . . . . ?
C4 N1 C2 O2 58.8(5) . . . . ?
C5 N1 C2 O2 -61.7(5) . . . . ?
Fe1 N1 C2 O2 178.5(4) . . . . ?
C4 N1 C2 N2 -119.8(4) . . . . ?
C5 N1 C2 N2 119.7(4) . . . . ?
Fe1 N1 C2 N2 -0.1(3) . . . . ?
C10 P1 C3 C4 -153.4(3) . . . . ?
C7 P1 C3 C4 96.9(3) . . . . ?
Fe1 P1 C3 C4 -28.5(3) . . . . ?
C5 N1 C4 C3 -176.3(3) . . . . ?
C2 N1 C4 C3 61.5(4) . . . . ?
Fe1 N1 C4 C3 -41.5(4) . . . . ?
P1 C3 C4 N1 43.9(4) . . . . ?
C4 N1 C5 C6 175.7(3) . . . . ?
C2 N1 C5 C6 -62.5(4) . . . . ?
Fe1 N1 C5 C6 40.9(4) . . . . ?
N1 C5 C6 P2 -43.4(4) . . . . ?
C13 P2 C6 C5 -96.4(3) . . . . ?
C16 P2 C6 C5 155.0(3) . . . . ?
Fe1 P2 C6 C5 28.2(3) . . . . ?
C3 P1 C7 C9 -165.7(3) . . . . ?
C10 P1 C7 C9 87.5(4) . . . . ?
Fe1 P1 C7 C9 -50.6(4) . . . . ?
C3 P1 C7 C8 -42.5(4) . . . . ?
C10 P1 C7 C8 -149.3(4) . . . . ?
Fe1 P1 C7 C8 72.6(4) . . . . ?
C3 P1 C10 C12 -177.7(4) . . . . ?
C7 P1 C10 C12 -66.7(4) . . . . ?
Fe1 P1 C10 C12 70.4(4) . . . . ?
C3 P1 C10 C11 -48.9(4) . . . . ?
C7 P1 C10 C11 62.1(4) . . . . ?
Fe1 P1 C10 C11 -160.8(3) . . . . ?
C6 P2 C13 C14 42.8(4) . . . . ?
C16 P2 C13 C14 148.4(3) . . . . ?
Fe1 P2 C13 C14 -71.6(4) . . . . ?
C6 P2 C13 C15 166.6(3) . . . . ?
C16 P2 C13 C15 -87.9(4) . . . . ?
Fe1 P2 C13 C15 52.2(4) . . . . ?
C6 P2 C16 C18 179.2(4) . . . . ?
C13 P2 C16 C18 69.9(5) . . . . ?
Fe1 P2 C16 C18 -68.2(5) . . . . ?
C6 P2 C16 C17 50.5(4) . . . . ?
C13 P2 C16 C17 -58.9(4) . . . . ?
Fe1 P2 C16 C17 163.0(3) . . . . ?
C2 N2 C19 C20 -168.0(4) . . . . ?
Fe1 N2 C19 C20 7.4(6) . . . . ?
C2 N2 C19 C24 69.2(5) . . . . ?
Fe1 N2 C19 C24 -115.4(5) . . . . ?
N2 C19 C20 C21 178.9(4) . . . . ?
C24 C19 C20 C21 -56.5(5) . . . . ?
C19 C20 C21 C22 54.3(5) . . . . ?
C20 C21 C22 C23 -53.1(5) . . . . ?
C21 C22 C23 C24 54.9(5) . . . . ?
C22 C23 C24 C19 -59.5(5) . . . . ?
N2 C19 C24 C23 -175.8(4) . . . . ?
C20 C19 C24 C23 59.7(5) . . . . ?
C43 N4 C26 O4 2.4(8) . . . . ?
Fe2 N4 C26 O4 -179.8(5) . . . . ?
C43 N4 C26 N3 -177.2(3) . . . . ?
Fe2 N4 C26 N3 0.5(3) . . . . ?
C29 N3 C26 O4 59.6(5) . . . . ?
C28 N3 C26 O4 -60.0(5) . . . . ?
Fe2 N3 C26 O4 179.8(4) . . . . ?
C29 N3 C26 N4 -120.7(4) . . . . ?
C28 N3 C26 N4 119.7(4) . . . . ?
Fe2 N3 C26 N4 -0.5(3) . . . . ?
C34 P3 C27 C28 152.6(3) . . . . ?
C31 P3 C27 C28 -98.2(3) . . . . ?
Fe2 P3 C27 C28 27.6(3) . . . . ?
C29 N3 C28 C27 175.5(4) . . . . ?
C26 N3 C28 C27 -63.3(5) . . . . ?
Fe2 N3 C28 C27 40.1(4) . . . . ?
P3 C27 C28 N3 -42.3(4) . . . . ?
C28 N3 C29 C30 -176.9(3) . . . . ?
C26 N3 C29 C30 62.5(4) . . . . ?
Fe2 N3 C29 C30 -41.3(4) . . . . ?
N3 C29 C30 P4 42.9(4) . . . . ?
C40 P4 C30 C29 -153.8(3) . . . . ?
C37 P4 C30 C29 97.2(3) . . . . ?
Fe2 P4 C30 C29 -27.5(3) . . . . ?
C27 P3 C31 C33 167.1(3) . . . . ?
C34 P3 C31 C33 -86.8(4) . . . . ?
Fe2 P3 C31 C33 51.7(4) . . . . ?
C27 P3 C31 C32 43.7(4) . . . . ?
C34 P3 C31 C32 149.8(4) . . . . ?
Fe2 P3 C31 C32 -71.8(4) . . . . ?
C27 P3 C34 C36 178.7(4) . . . . ?
C31 P3 C34 C36 68.3(4) . . . . ?
Fe2 P3 C34 C36 -69.3(4) . . . . ?
C27 P3 C34 C35 49.3(5) . . . . ?
C31 P3 C34 C35 -61.0(5) . . . . ?
Fe2 P3 C34 C35 161.3(4) . . . . ?
C30 P4 C37 C39 -170.7(3) . . . . ?
C40 P4 C37 C39 83.8(3) . . . . ?
Fe2 P4 C37 C39 -56.0(3) . . . . ?
C30 P4 C37 C38 -47.1(4) . . . . ?
C40 P4 C37 C38 -152.5(3) . . . . ?
Fe2 P4 C37 C38 67.6(4) . . . . ?
C30 P4 C40 C42 172.0(4) . . . . ?
C37 P4 C40 C42 -79.0(4) . . . . ?
Fe2 P4 C40 C42 59.2(5) . . . . ?
C30 P4 C40 C41 -58.3(5) . . . . ?
C37 P4 C40 C41 50.7(5) . . . . ?
Fe2 P4 C40 C41 -171.1(4) . . . . ?
C26 N4 C43 C48 165.2(4) . . . . ?
Fe2 N4 C43 C48 -10.9(7) . . . . ?
C26 N4 C43 C44 -72.9(5) . . . . ?
Fe2 N4 C43 C44 111.0(5) . . . . ?
N4 C43 C44 C45 178.2(4) . . . . ?
C48 C43 C44 C45 -58.5(5) . . . . ?
C43 C44 C45 C46 58.2(6) . . . . ?
C44 C45 C46 C47 -55.4(6) . . . . ?
C45 C46 C47 C48 54.8(6) . . . . ?
N4 C43 C48 C47 -178.4(4) . . . . ?
C44 C43 C48 C47 57.4(5) . . . . ?
C46 C47 C48 C43 -56.7(6) . . . . ?
